data_4508363
loop_
_publ_author_name
'Lehman, Matthew C.'
'Gary, J. Brannon'
'Boyle, Paul D.'
'Sanford, Melanie S.'
'Ison, Elon A.'

_publ_section_title
;
 Effect of Solvent and Ancillary Ligands on the Catalytic H/D Exchange
 Reactivity of Cp*IrIII(L) Complexes
;
_journal_issue 10
_journal_name_full 'ACS Catalysis'
_journal_page_first 2304
_journal_paper_doi 10.1021/cs400420n
_journal_volume 3
_journal_year 2013
_chemical_formula_sum 'C32 H50 F6 Ir2 N4 O7 S2'
_chemical_formula_weight 1165.28
_chemical_name_systematic
; 
 ? 
;
_space_group_IT_number 2
_symmetry_cell_setting triclinic
_symmetry_space_group_name_Hall '-P 1'
_symmetry_space_group_name_H-M 'P -1'
_atom_sites_solution_hydrogens geom
_atom_sites_solution_primary direct
_atom_sites_solution_secondary difmap
_audit_creation_method SHELXL-97
_cell_angle_alpha 95.693(7)
_cell_angle_beta 108.315(8)
_cell_angle_gamma 110.760(7)
_cell_formula_units_Z 2
_cell_length_a 10.982(2)
_cell_length_b 13.584(3)
_cell_length_c 15.035(3)
_cell_measurement_reflns_used 9882
_cell_measurement_temperature 110
_cell_measurement_theta_max 36.15
_cell_measurement_theta_min 2.79
_cell_volume 1934.2(7)
_computing_cell_refinement SAINT
_computing_data_collection Apex2
_computing_data_reduction SAINT
_computing_molecular_graphics NRCVAX
_computing_publication_material cif2tables.py
_computing_structure_refinement XL
_computing_structure_solution DIRDIF99
_diffrn_ambient_temperature 110
_diffrn_measured_fraction_theta_full 0.989
_diffrn_measured_fraction_theta_max 0.862
_diffrn_measurement_device_type 'Bruker-Nonius Kappa Axis X8 Apex2'
_diffrn_measurement_method 'omega and phi scans'
_diffrn_radiation_monochromator graphite
_diffrn_radiation_source 'fine-focus sealed tube'
_diffrn_radiation_type MoK\a
_diffrn_radiation_wavelength 0.71073
_diffrn_reflns_av_R_equivalents 0.0404
_diffrn_reflns_av_sigmaI/netI 0.0426
_diffrn_reflns_limit_h_max 19
_diffrn_reflns_limit_h_min -18
_diffrn_reflns_limit_k_max 24
_diffrn_reflns_limit_k_min -23
_diffrn_reflns_limit_l_max 27
_diffrn_reflns_limit_l_min -27
_diffrn_reflns_number 151955
_diffrn_reflns_theta_full 37.48
_diffrn_reflns_theta_max 41.19
_diffrn_reflns_theta_min 2.32
_exptl_absorpt_coefficient_mu 7.060
_exptl_absorpt_correction_T_max 0.4425
_exptl_absorpt_correction_T_min 0.2235
_exptl_absorpt_correction_type multi-scan
_exptl_absorpt_process_details SADABS
_exptl_crystal_colour red
_exptl_crystal_density_diffrn 2.001
_exptl_crystal_density_method 'not measured'
_exptl_crystal_description prism
_exptl_crystal_F_000 1132
_exptl_crystal_size_max 0.30
_exptl_crystal_size_mid 0.17
_exptl_crystal_size_min 0.14
_refine_diff_density_max 1.474
_refine_diff_density_min -1.345
_refine_diff_density_rms 0.181
_refine_ls_extinction_method none
_refine_ls_goodness_of_fit_ref 1.039
_refine_ls_hydrogen_treatment mixed
_refine_ls_matrix_type full
_refine_ls_number_parameters 506
_refine_ls_number_reflns 22211
_refine_ls_number_restraints 3
_refine_ls_restrained_S_all 1.040
_refine_ls_R_factor_all 0.0442
_refine_ls_R_factor_gt 0.0276
_refine_ls_shift/su_max 0.002
_refine_ls_shift/su_mean 0.000
_refine_ls_structure_factor_coef Fsqd
_refine_ls_weighting_details 'calc w=1/[\s^2^(Fo^2^)+(0.0204P)^2^+0.2805P] where P=(Fo^2^+2Fc^2^)/3'
_refine_ls_weighting_scheme calc
_refine_ls_wR_factor_gt 0.0487
_refine_ls_wR_factor_ref 0.0518
_reflns_number_gt 17315
_reflns_number_total 22211
_reflns_threshold_expression >2sigma(I)
_cod_data_source_file cs400420n_si_001.cif
_cod_data_source_block x12160
_cod_database_code 4508363

loop_
_symmetry_equiv_pos_as_xyz
'x, y, z'
'-x, -y, -z'

loop_
_atom_site_label
_atom_site_type_symbol
_atom_site_fract_x
_atom_site_fract_y
_atom_site_fract_z
_atom_site_U_iso_or_equiv
_atom_site_adp_type
_atom_site_occupancy
_atom_site_symmetry_multiplicity
_atom_site_calc_flag
_atom_site_refinement_flags
Ir1 Ir 0.187374(7) 0.276883(5) 0.201640(4) 0.01049(2) Uani 1 1 d .
Ir2 Ir 0.452767(6) 0.293016(5) 0.238827(4) 0.01019(2) Uani 1 1 d .
H1H H 0.278(2) 0.2105(19) 0.1577(17) 0.027(6) Uiso 1 1 d .
H2H H 0.361(2) 0.3617(18) 0.2832(16) 0.024(6) Uiso 1 1 d .
C1 C 0.20345(18) 0.37420(14) 0.10828(12) 0.0134(3) Uani 1 1 d .
N1 N 0.24209(17) 0.48308(12) 0.12878(11) 0.0158(3) Uani 1 1 d .
C2 C 0.2150(2) 0.51964(17) 0.04473(14) 0.0212(4) Uani 1 1 d .
H2 H 0.2318 0.5922 0.0403 0.025 Uiso 1 1 calc R
C3 C 0.1605(2) 0.43271(17) -0.02922(14) 0.0204(4) Uani 1 1 d .
H3 H 0.1315 0.4321 -0.0959 0.024 Uiso 1 1 calc R
N2 N 0.15458(16) 0.34414(13) 0.01059(11) 0.0156(3) Uani 1 1 d .
C4 C 0.2957(2) 0.55389(15) 0.22442(14) 0.0202(4) Uani 1 1 d .
H4A H 0.2184 0.5651 0.2365 0.030 Uiso 1 1 calc R
H4B H 0.3674 0.6238 0.2277 0.030 Uiso 1 1 calc R
H4C H 0.3373 0.5202 0.2732 0.030 Uiso 1 1 calc R
C5 C 0.1030(2) 0.23513(16) -0.04863(13) 0.0188(4) Uani 1 1 d .
H5A H 0.1236 0.1872 -0.0072 0.028 Uiso 1 1 calc R
H5B H 0.1495 0.2374 -0.0948 0.028 Uiso 1 1 calc R
H5C H 0.0013 0.2076 -0.0837 0.028 Uiso 1 1 calc R
C6 C 0.43490(18) 0.19892(14) 0.33429(13) 0.0144(3) Uani 1 1 d .
N3 N 0.39512(17) 0.08982(13) 0.31731(12) 0.0181(3) Uani 1 1 d .
C7 C 0.4153(2) 0.05606(18) 0.40249(16) 0.0245(4) Uani 1 1 d .
H7 H 0.3950 -0.0162 0.4092 0.029 Uiso 1 1 calc R
C8 C 0.4693(2) 0.14518(18) 0.47397(16) 0.0254(4) Uani 1 1 d .
H8 H 0.4951 0.1479 0.5410 0.030 Uiso 1 1 calc R
N4 N 0.48042(17) 0.23191(13) 0.43188(11) 0.0176(3) Uani 1 1 d .
C9 C 0.3472(2) 0.01694(15) 0.22410(15) 0.0227(4) Uani 1 1 d .
H9A H 0.3074 0.0487 0.1728 0.034 Uiso 1 1 calc R
H9B H 0.2753 -0.0528 0.2209 0.034 Uiso 1 1 calc R
H9C H 0.4268 0.0058 0.2158 0.034 Uiso 1 1 calc R
C10 C 0.5297(2) 0.34228(17) 0.48699(14) 0.0229(4) Uani 1 1 d .
H10A H 0.6306 0.3701 0.5249 0.034 Uiso 1 1 calc R
H10B H 0.4793 0.3425 0.5304 0.034 Uiso 1 1 calc R
H10C H 0.5122 0.3884 0.4427 0.034 Uiso 1 1 calc R
C11 C -0.01732(19) 0.27615(15) 0.18872(13) 0.0155(3) Uani 1 1 d .
C12 C 0.06946(19) 0.30147(15) 0.28885(13) 0.0156(3) Uani 1 1 d .
C13 C 0.09684(19) 0.20724(15) 0.30874(13) 0.0168(3) Uani 1 1 d .
C14 C 0.03371(19) 0.12817(15) 0.22179(14) 0.0172(3) Uani 1 1 d .
C15 C -0.03635(19) 0.16981(15) 0.14578(13) 0.0170(3) Uani 1 1 d .
C16 C -0.0809(2) 0.34605(18) 0.13791(16) 0.0255(4) Uani 1 1 d .
H16A H -0.0832 0.3365 0.0718 0.038 Uiso 1 1 calc R
H16B H -0.0241 0.4222 0.1724 0.038 Uiso 1 1 calc R
H16C H -0.1767 0.3251 0.1363 0.038 Uiso 1 1 calc R
C17 C 0.1092(2) 0.40024(17) 0.36375(15) 0.0252(4) Uani 1 1 d .
H17A H 0.0925 0.4565 0.3322 0.038 Uiso 1 1 calc R
H17B H 0.2089 0.4270 0.4048 0.038 Uiso 1 1 calc R
H17C H 0.0523 0.3820 0.4034 0.038 Uiso 1 1 calc R
C18 C 0.1606(2) 0.1923(2) 0.40768(15) 0.0278(5) Uani 1 1 d .
H18A H 0.0872 0.1641 0.4338 0.042 Uiso 1 1 calc R
H18B H 0.2322 0.2622 0.4499 0.042 Uiso 1 1 calc R
H18C H 0.2039 0.1410 0.4040 0.042 Uiso 1 1 calc R
C19 C 0.0286(2) 0.01635(16) 0.20779(18) 0.0282(5) Uani 1 1 d .
H19A H 0.1032 0.0127 0.2624 0.042 Uiso 1 1 calc R
H19B H 0.0423 -0.0019 0.1480 0.042 Uiso 1 1 calc R
H19C H -0.0629 -0.0353 0.2038 0.042 Uiso 1 1 calc R
C20 C -0.1366(2) 0.10280(19) 0.04716(15) 0.0280(5) Uani 1 1 d .
H20A H -0.2261 0.0567 0.0505 0.042 Uiso 1 1 calc R
H20B H -0.0970 0.0573 0.0221 0.042 Uiso 1 1 calc R
H20C H -0.1525 0.1505 0.0042 0.042 Uiso 1 1 calc R
C21 C 0.65475(18) 0.28957(15) 0.25074(13) 0.0142(3) Uani 1 1 d .
C22 C 0.67728(18) 0.39762(14) 0.29149(13) 0.0141(3) Uani 1 1 d .
C23 C 0.60770(18) 0.43819(14) 0.21366(13) 0.0147(3) Uani 1 1 d .
C24 C 0.53906(18) 0.35493(14) 0.12832(13) 0.0142(3) Uani 1 1 d .
C25 C 0.56534(18) 0.26064(14) 0.15093(13) 0.0142(3) Uani 1 1 d .
C26 C 0.7178(2) 0.22025(16) 0.30388(14) 0.0183(4) Uani 1 1 d .
H26A H 0.7263 0.2355 0.3712 0.027 Uiso 1 1 calc R
H26B H 0.8111 0.2365 0.3017 0.027 Uiso 1 1 calc R
H26C H 0.6571 0.1436 0.2733 0.027 Uiso 1 1 calc R
C27 C 0.7781(2) 0.46528(16) 0.38968(13) 0.0197(4) Uani 1 1 d .
H27A H 0.7861 0.4184 0.4347 0.029 Uiso 1 1 calc R
H27B H 0.7439 0.5170 0.4115 0.029 Uiso 1 1 calc R
H27C H 0.8705 0.5049 0.3872 0.029 Uiso 1 1 calc R
C28 C 0.6181(2) 0.55157(15) 0.22364(15) 0.0206(4) Uani 1 1 d .
H28A H 0.7068 0.5988 0.2200 0.031 Uiso 1 1 calc R
H28B H 0.6151 0.5767 0.2860 0.031 Uiso 1 1 calc R
H28C H 0.5393 0.5537 0.1715 0.031 Uiso 1 1 calc R
C29 C 0.4672(2) 0.36358(16) 0.02905(13) 0.0184(4) Uani 1 1 d .
H29A H 0.4279 0.4177 0.0327 0.028 Uiso 1 1 calc R
H29B H 0.3914 0.2931 -0.0084 0.028 Uiso 1 1 calc R
H29C H 0.5351 0.3856 -0.0024 0.028 Uiso 1 1 calc R
C30 C 0.5221(2) 0.15943(16) 0.07782(14) 0.0196(4) Uani 1 1 d .
H30A H 0.5774 0.1748 0.0370 0.029 Uiso 1 1 calc R
H30B H 0.4221 0.1332 0.0377 0.029 Uiso 1 1 calc R
H30C H 0.5383 0.1039 0.1108 0.029 Uiso 1 1 calc R
S1 S 0.37678(5) 0.13293(4) 0.80563(4) 0.02053(9) Uani 1 1 d .
O1 O 0.3707(2) 0.03372(14) 0.83232(12) 0.0428(5) Uani 1 1 d .
O2 O 0.28497(17) 0.17558(14) 0.82731(12) 0.0341(4) Uani 1 1 d .
O3 O 0.51613(18) 0.21320(16) 0.82845(15) 0.0459(5) Uani 1 1 d .
C31 C 0.3048(3) 0.0928(2) 0.67454(17) 0.0350(6) Uani 1 1 d .
F1 F 0.17264(18) 0.02304(17) 0.64069(12) 0.0698(6) Uani 1 1 d .
F2 F 0.3134(2) 0.17877(17) 0.63683(12) 0.0722(6) Uani 1 1 d .
F3 F 0.37603(17) 0.04569(13) 0.64241(10) 0.0423(4) Uani 1 1 d .
S2 S 0.88505(5) 0.29503(4) 0.65494(4) 0.02212(10) Uani 1 1 d .
O4 O 0.7809(2) 0.22190(15) 0.68218(16) 0.0544(6) Uani 1 1 d .
O5 O 0.8302(2) 0.33174(17) 0.57107(15) 0.0591(6) Uani 1 1 d .
O6 O 1.00126(18) 0.37955(13) 0.73176(11) 0.0355(4) Uani 1 1 d .
C32 C 0.9596(3) 0.21052(18) 0.61145(18) 0.0320(5) Uani 1 1 d .
F4 F 0.8642(2) 0.12712(13) 0.54250(14) 0.0652(6) Uani 1 1 d .
F5 F 1.0574(2) 0.26540(14) 0.58103(15) 0.0688(6) Uani 1 1 d .
F6 F 1.0219(3) 0.17361(19) 0.68242(17) 0.0917(8) Uani 1 1 d .
O1W O 0.79370(19) 0.24853(15) 0.87783(13) 0.0367(4) Uani 1 1 d D
H1WA H 0.6963(18) 0.226(2) 0.861(2) 0.055 Uiso 1 1 d D
H1WB H 0.793(3) 0.251(2) 0.8154(14) 0.055 Uiso 1 1 d D

loop_
_atom_site_aniso_label
_atom_site_aniso_U_11
_atom_site_aniso_U_22
_atom_site_aniso_U_33
_atom_site_aniso_U_23
_atom_site_aniso_U_13
_atom_site_aniso_U_12
Ir1 0.01076(3) 0.01009(3) 0.01095(3) 0.00191(2) 0.00494(2) 0.00401(2)
Ir2 0.01035(3) 0.00933(3) 0.01100(3) 0.00301(2) 0.00431(2) 0.00370(2)
C1 0.0122(7) 0.0158(8) 0.0130(7) 0.0037(6) 0.0051(6) 0.0063(7)
N1 0.0205(8) 0.0148(7) 0.0157(7) 0.0056(6) 0.0084(6) 0.0092(6)
C2 0.0281(10) 0.0211(9) 0.0214(9) 0.0120(8) 0.0124(8) 0.0131(8)
C3 0.0237(10) 0.0261(10) 0.0172(9) 0.0098(8) 0.0090(7) 0.0143(8)
N2 0.0151(7) 0.0199(7) 0.0128(7) 0.0046(6) 0.0054(6) 0.0081(6)
C4 0.0270(10) 0.0156(8) 0.0186(9) 0.0025(7) 0.0084(8) 0.0099(8)
C5 0.0187(9) 0.0198(9) 0.0144(8) -0.0008(7) 0.0050(7) 0.0064(7)
C6 0.0129(8) 0.0141(8) 0.0172(8) 0.0063(7) 0.0065(6) 0.0054(6)
N3 0.0178(7) 0.0149(7) 0.0255(8) 0.0114(6) 0.0103(6) 0.0073(6)
C7 0.0249(10) 0.0255(10) 0.0332(11) 0.0219(9) 0.0153(9) 0.0139(9)
C8 0.0275(11) 0.0336(12) 0.0254(10) 0.0206(9) 0.0139(9) 0.0170(9)
N4 0.0175(7) 0.0219(8) 0.0164(7) 0.0099(6) 0.0076(6) 0.0088(7)
C9 0.0230(10) 0.0141(8) 0.0318(11) 0.0045(8) 0.0116(9) 0.0074(8)
C10 0.0235(10) 0.0249(10) 0.0154(9) 0.0028(8) 0.0059(8) 0.0063(8)
C11 0.0114(8) 0.0199(9) 0.0171(8) 0.0040(7) 0.0075(6) 0.0065(7)
C12 0.0150(8) 0.0161(8) 0.0187(8) 0.0026(7) 0.0109(7) 0.0061(7)
C13 0.0165(8) 0.0204(9) 0.0172(8) 0.0075(7) 0.0097(7) 0.0078(7)
C14 0.0161(8) 0.0148(8) 0.0237(9) 0.0043(7) 0.0133(7) 0.0048(7)
C15 0.0132(8) 0.0188(9) 0.0158(8) 0.0010(7) 0.0073(7) 0.0023(7)
C16 0.0179(9) 0.0339(12) 0.0325(11) 0.0149(10) 0.0114(8) 0.0158(9)
C17 0.0267(11) 0.0225(10) 0.0249(10) -0.0046(8) 0.0149(9) 0.0067(9)
C18 0.0253(11) 0.0439(13) 0.0236(10) 0.0206(10) 0.0143(9) 0.0168(10)
C19 0.0287(11) 0.0145(9) 0.0473(14) 0.0073(9) 0.0244(11) 0.0065(8)
C20 0.0186(10) 0.0302(11) 0.0208(10) -0.0042(9) 0.0074(8) -0.0032(9)
C21 0.0098(7) 0.0186(8) 0.0168(8) 0.0069(7) 0.0064(6) 0.0069(7)
C22 0.0121(7) 0.0138(8) 0.0147(8) 0.0036(6) 0.0050(6) 0.0034(6)
C23 0.0113(7) 0.0134(8) 0.0180(8) 0.0057(7) 0.0063(6) 0.0025(6)
C24 0.0126(8) 0.0154(8) 0.0154(8) 0.0057(6) 0.0068(6) 0.0047(6)
C25 0.0136(8) 0.0148(8) 0.0158(8) 0.0038(6) 0.0074(6) 0.0059(7)
C26 0.0171(8) 0.0210(9) 0.0212(9) 0.0084(7) 0.0080(7) 0.0111(7)
C27 0.0167(9) 0.0212(9) 0.0151(8) 0.0025(7) 0.0031(7) 0.0041(7)
C28 0.0212(9) 0.0143(8) 0.0241(10) 0.0061(7) 0.0067(8) 0.0059(7)
C29 0.0161(8) 0.0228(9) 0.0154(8) 0.0078(7) 0.0055(7) 0.0063(7)
C30 0.0227(9) 0.0192(9) 0.0174(9) 0.0011(7) 0.0094(7) 0.0083(8)
S1 0.0219(2) 0.0183(2) 0.0243(2) 0.00419(19) 0.0133(2) 0.00759(19)
O1 0.0826(15) 0.0258(9) 0.0312(9) 0.0139(7) 0.0299(10) 0.0254(9)
O2 0.0248(8) 0.0405(10) 0.0331(9) -0.0098(7) 0.0121(7) 0.0129(7)
O3 0.0240(9) 0.0403(11) 0.0682(14) 0.0049(10) 0.0231(9) 0.0044(8)
C31 0.0474(15) 0.0498(15) 0.0278(12) 0.0136(11) 0.0214(11) 0.0347(14)
F1 0.0436(10) 0.1017(16) 0.0380(9) -0.0317(10) -0.0003(8) 0.0269(11)
F2 0.1422(19) 0.0941(15) 0.0490(10) 0.0503(10) 0.0564(12) 0.0978(15)
F3 0.0694(11) 0.0596(10) 0.0339(8) 0.0216(7) 0.0368(8) 0.0483(9)
S2 0.0222(2) 0.0188(2) 0.0255(2) 0.00104(19) 0.0094(2) 0.0092(2)
O4 0.0543(13) 0.0360(11) 0.0749(15) -0.0033(10) 0.0502(12) 0.0022(9)
O5 0.0718(15) 0.0513(13) 0.0489(12) 0.0154(10) -0.0041(11) 0.0416(12)
O6 0.0371(10) 0.0312(9) 0.0242(8) -0.0075(7) 0.0077(7) 0.0052(8)
C32 0.0418(14) 0.0219(11) 0.0424(14) 0.0083(10) 0.0268(12) 0.0142(10)
F4 0.0715(13) 0.0299(9) 0.0772(13) -0.0249(8) 0.0393(11) 0.0019(8)
F5 0.0734(13) 0.0451(10) 0.1039(15) -0.0001(10) 0.0735(12) 0.0117(9)
F6 0.1226(19) 0.0999(17) 0.1076(18) 0.0555(15) 0.0438(15) 0.0980(16)
O1W 0.0346(9) 0.0318(9) 0.0387(10) 0.0038(8) 0.0054(8) 0.0165(8)

loop_
_atom_type_symbol
_atom_type_description
_atom_type_scat_dispersion_real
_atom_type_scat_dispersion_imag
_atom_type_scat_source
C C 0.0033 0.0016 'International Tables Vol C Tables 4.2.6.8 and 6.1.1.4'
H H 0.0000 0.0000 'International Tables Vol C Tables 4.2.6.8 and 6.1.1.4'
F F 0.0171 0.0103 'International Tables Vol C Tables 4.2.6.8 and 6.1.1.4'
Ir Ir -1.4442 7.9887 'International Tables Vol C Tables 4.2.6.8 and 6.1.1.4'
N N 0.0061 0.0033 'International Tables Vol C Tables 4.2.6.8 and 6.1.1.4'
O O 0.0106 0.0060 'International Tables Vol C Tables 4.2.6.8 and 6.1.1.4'
S S 0.1246 0.1234 'International Tables Vol C Tables 4.2.6.8 and 6.1.1.4'

loop_
_geom_angle_atom_site_label_1
_geom_angle_atom_site_label_2
_geom_angle_atom_site_label_3
_geom_angle
C1 Ir1 C15 103.90(7)
C1 Ir1 C12 114.09(7)
C15 Ir1 C12 63.93(7)
C1 Ir1 C11 90.52(7)
C15 Ir1 C11 38.31(7)
C12 Ir1 C11 38.21(7)
C1 Ir1 C14 141.41(7)
C15 Ir1 C14 38.15(7)
C12 Ir1 C14 62.76(7)
C11 Ir1 C14 63.30(7)
C1 Ir1 C13 151.57(7)
C15 Ir1 C13 62.77(7)
C12 Ir1 C13 38.05(7)
C11 Ir1 C13 63.21(7)
C14 Ir1 C13 36.25(7)
C1 Ir1 Ir2 91.55(5)
C15 Ir1 Ir2 146.66(5)
C12 Ir1 Ir2 135.46(5)
C11 Ir1 Ir2 173.22(5)
C14 Ir1 Ir2 117.88(5)
C13 Ir1 Ir2 113.36(5)
C1 Ir1 H1H 91.0(8)
C15 Ir1 H1H 108.9(8)
C12 Ir1 H1H 154.8(8)
C11 Ir1 H1H 146.0(8)
C14 Ir1 H1H 96.2(8)
C13 Ir1 H1H 116.7(8)
Ir2 Ir1 H1H 40.4(7)
C1 Ir1 H2H 90.9(7)
C15 Ir1 H2H 161.1(7)
C12 Ir1 H2H 99.5(7)
C11 Ir1 H2H 131.8(7)
C14 Ir1 H2H 127.7(7)
C13 Ir1 H2H 98.8(7)
Ir2 Ir1 H2H 41.7(7)
H1H Ir1 H2H 82.1(11)
C6 Ir2 C25 113.93(7)
C6 Ir2 C21 90.99(7)
C25 Ir2 C21 38.30(7)
C6 Ir2 C22 104.55(7)
C25 Ir2 C22 64.25(7)
C21 Ir2 C22 38.30(7)
C6 Ir2 C24 151.88(7)
C25 Ir2 C24 38.36(6)
C21 Ir2 C24 63.43(6)
C22 Ir2 C24 63.18(7)
C6 Ir2 C23 142.15(7)
C25 Ir2 C23 63.07(7)
C21 Ir2 C23 63.24(7)
C22 Ir2 C23 38.19(6)
C24 Ir2 C23 36.49(7)
C6 Ir2 Ir1 90.48(5)
C25 Ir2 Ir1 134.82(5)
C21 Ir2 Ir1 172.32(5)
C22 Ir2 Ir1 147.86(5)
C24 Ir2 Ir1 113.35(4)
C23 Ir2 Ir1 118.86(5)
C6 Ir2 H1H 91.5(8)
C25 Ir2 H1H 99.0(8)
C21 Ir2 H1H 132.1(8)
C22 Ir2 H1H 160.3(8)
C24 Ir2 H1H 97.4(8)
C23 Ir2 H1H 126.3(8)
Ir1 Ir2 H1H 40.3(8)
C6 Ir2 H2H 89.7(7)
C25 Ir2 H2H 156.3(7)
C21 Ir2 H2H 147.1(7)
C22 Ir2 H2H 110.3(7)
C24 Ir2 H2H 118.0(7)
C23 Ir2 H2H 97.9(7)
Ir1 Ir2 H2H 40.4(7)
H1H Ir2 H2H 80.7(11)
N2 C1 N1 104.63(15)
N2 C1 Ir1 127.77(13)
N1 C1 Ir1 126.61(13)
C1 N1 C2 110.75(16)
C1 N1 C4 126.27(15)
C2 N1 C4 122.85(16)
C3 C2 N1 106.90(17)
C3 C2 H2 126.5
N1 C2 H2 126.5
C2 C3 N2 106.80(16)
C2 C3 H3 126.6
N2 C3 H3 126.6
C1 N2 C3 110.90(16)
C1 N2 C5 126.86(16)
C3 N2 C5 122.23(16)
N1 C4 H4A 109.5
N1 C4 H4B 109.5
H4A C4 H4B 109.5
N1 C4 H4C 109.5
H4A C4 H4C 109.5
H4B C4 H4C 109.5
N2 C5 H5A 109.5
N2 C5 H5B 109.5
H5A C5 H5B 109.5
N2 C5 H5C 109.5
H5A C5 H5C 109.5
H5B C5 H5C 109.5
N3 C6 N4 104.29(15)
N3 C6 Ir2 127.43(14)
N4 C6 Ir2 127.57(13)
C6 N3 C7 110.95(17)
C6 N3 C9 125.93(16)
C7 N3 C9 122.98(16)
C8 C7 N3 106.76(17)
C8 C7 H7 126.6
N3 C7 H7 126.6
C7 C8 N4 107.15(18)
C7 C8 H8 126.4
N4 C8 H8 126.4
C6 N4 C8 110.86(17)
C6 N4 C10 126.21(16)
C8 N4 C10 122.89(17)
N3 C9 H9A 109.5
N3 C9 H9B 109.5
H9A C9 H9B 109.5
N3 C9 H9C 109.5
H9A C9 H9C 109.5
H9B C9 H9C 109.5
N4 C10 H10A 109.5
N4 C10 H10B 109.5
H10A C10 H10B 109.5
N4 C10 H10C 109.5
H10A C10 H10C 109.5
H10B C10 H10C 109.5
C12 C11 C15 107.65(16)
C12 C11 C16 126.55(17)
C15 C11 C16 125.78(17)
C12 C11 Ir1 70.84(10)
C15 C11 Ir1 70.71(10)
C16 C11 Ir1 125.25(13)
C11 C12 C13 107.93(16)
C11 C12 C17 126.79(17)
C13 C12 C17 124.77(17)
C11 C12 Ir1 70.94(10)
C13 C12 Ir1 73.68(10)
C17 C12 Ir1 127.45(14)
C14 C13 C12 108.01(16)
C14 C13 C18 126.52(18)
C12 C13 C18 124.75(18)
C14 C13 Ir1 71.26(11)
C12 C13 Ir1 68.27(10)
C18 C13 Ir1 133.54(14)
C13 C14 C15 108.72(16)
C13 C14 C19 127.14(18)
C15 C14 C19 124.03(18)
C13 C14 Ir1 72.49(11)
C15 C14 Ir1 68.72(10)
C19 C14 Ir1 127.68(14)
C11 C15 C14 107.58(16)
C11 C15 C20 126.57(18)
C14 C15 C20 124.43(18)
C11 C15 Ir1 70.98(10)
C14 C15 Ir1 73.13(10)
C20 C15 Ir1 132.02(14)
C11 C16 H16A 109.5
C11 C16 H16B 109.5
H16A C16 H16B 109.5
C11 C16 H16C 109.5
H16A C16 H16C 109.5
H16B C16 H16C 109.5
C12 C17 H17A 109.5
C12 C17 H17B 109.5
H17A C17 H17B 109.5
C12 C17 H17C 109.5
H17A C17 H17C 109.5
H17B C17 H17C 109.5
C13 C18 H18A 109.5
C13 C18 H18B 109.5
H18A C18 H18B 109.5
C13 C18 H18C 109.5
H18A C18 H18C 109.5
H18B C18 H18C 109.5
C14 C19 H19A 109.5
C14 C19 H19B 109.5
H19A C19 H19B 109.5
C14 C19 H19C 109.5
H19A C19 H19C 109.5
H19B C19 H19C 109.5
C15 C20 H20A 109.5
C15 C20 H20B 109.5
H20A C20 H20B 109.5
C15 C20 H20C 109.5
H20A C20 H20C 109.5
H20B C20 H20C 109.5
C25 C21 C22 108.30(15)
C25 C21 C26 126.24(16)
C22 C21 C26 125.45(16)
C25 C21 Ir2 70.72(10)
C22 C21 Ir2 70.95(10)
C26 C21 Ir2 125.24(13)
C21 C22 C23 107.46(15)
C21 C22 C27 126.37(16)
C23 C22 C27 124.97(16)
C21 C22 Ir2 70.76(10)
C23 C22 Ir2 73.50(10)
C27 C22 Ir2 130.98(13)
C24 C23 C22 108.39(15)
C24 C23 C28 127.03(16)
C22 C23 C28 124.44(16)
C24 C23 Ir2 71.47(10)
C22 C23 Ir2 68.31(10)
C28 C23 Ir2 129.15(13)
C23 C24 C25 108.12(15)
C23 C24 C29 127.02(16)
C25 C24 C29 124.43(16)
C23 C24 Ir2 72.04(10)
C25 C24 Ir2 68.29(10)
C29 C24 Ir2 131.01(13)
C21 C25 C24 107.61(15)
C21 C25 C30 127.41(16)
C24 C25 C30 124.44(16)
C21 C25 Ir2 70.98(10)
C24 C25 Ir2 73.35(10)
C30 C25 Ir2 127.80(13)
C21 C26 H26A 109.5
C21 C26 H26B 109.5
H26A C26 H26B 109.5
C21 C26 H26C 109.5
H26A C26 H26C 109.5
H26B C26 H26C 109.5
C22 C27 H27A 109.5
C22 C27 H27B 109.5
H27A C27 H27B 109.5
C22 C27 H27C 109.5
H27A C27 H27C 109.5
H27B C27 H27C 109.5
C23 C28 H28A 109.5
C23 C28 H28B 109.5
H28A C28 H28B 109.5
C23 C28 H28C 109.5
H28A C28 H28C 109.5
H28B C28 H28C 109.5
C24 C29 H29A 109.5
C24 C29 H29B 109.5
H29A C29 H29B 109.5
C24 C29 H29C 109.5
H29A C29 H29C 109.5
H29B C29 H29C 109.5
C25 C30 H30A 109.5
C25 C30 H30B 109.5
H30A C30 H30B 109.5
C25 C30 H30C 109.5
H30A C30 H30C 109.5
H30B C30 H30C 109.5
O2 S1 O1 116.03(12)
O2 S1 O3 113.78(11)
O1 S1 O3 114.79(13)
O2 S1 C31 103.49(10)
O1 S1 C31 102.84(11)
O3 S1 C31 103.60(13)
F1 C31 F2 108.6(2)
F1 C31 F3 107.3(2)
F2 C31 F3 107.2(2)
F1 C31 S1 111.66(17)
F2 C31 S1 110.93(18)
F3 C31 S1 110.91(16)
O4 S2 O6 115.97(12)
O4 S2 O5 114.62(14)
O6 S2 O5 113.56(12)
O4 S2 C32 103.43(12)
O6 S2 C32 105.02(12)
O5 S2 C32 102.05(13)
F4 C32 F5 109.2(2)
F4 C32 F6 107.7(2)
F5 C32 F6 106.0(2)
F4 C32 S2 112.03(18)
F5 C32 S2 111.67(16)
F6 C32 S2 109.98(18)
H1WA O1W H1WB 96(2)

loop_
_geom_bond_atom_site_label_1
_geom_bond_atom_site_label_2
_geom_bond_distance
Ir1 C1 2.0266(18)
Ir1 C15 2.1874(19)
Ir1 C12 2.1897(18)
Ir1 C11 2.1910(18)
Ir1 C14 2.2465(19)
Ir1 C13 2.2623(18)
Ir1 Ir2 2.7118(6)
Ir1 H1H 1.78(2)
Ir1 H2H 1.77(2)
Ir2 C6 2.0238(18)
Ir2 C25 2.1830(18)
Ir2 C21 2.1863(17)
Ir2 C22 2.1889(18)
Ir2 C24 2.2512(18)
Ir2 C23 2.2585(18)
Ir2 H1H 1.78(2)
Ir2 H2H 1.82(2)
C1 N2 1.357(2)
C1 N1 1.358(2)
N1 C2 1.387(2)
N1 C4 1.460(2)
C2 C3 1.345(3)
C2 H2 0.9500
C3 N2 1.386(2)
C3 H3 0.9500
N2 C5 1.460(2)
C4 H4A 0.9800
C4 H4B 0.9800
C4 H4C 0.9800
C5 H5A 0.9800
C5 H5B 0.9800
C5 H5C 0.9800
C6 N3 1.359(2)
C6 N4 1.361(2)
N3 C7 1.382(2)
N3 C9 1.454(3)
C7 C8 1.343(3)
C7 H7 0.9500
C8 N4 1.378(2)
C8 H8 0.9500
N4 C10 1.457(3)
C9 H9A 0.9800
C9 H9B 0.9800
C9 H9C 0.9800
C10 H10A 0.9800
C10 H10B 0.9800
C10 H10C 0.9800
C11 C12 1.434(3)
C11 C15 1.437(3)
C11 C16 1.500(3)
C12 C13 1.453(3)
C12 C17 1.495(3)
C13 C14 1.403(3)
C13 C18 1.500(3)
C14 C15 1.450(3)
C14 C19 1.491(3)
C15 C20 1.495(3)
C16 H16A 0.9800
C16 H16B 0.9800
C16 H16C 0.9800
C17 H17A 0.9800
C17 H17B 0.9800
C17 H17C 0.9800
C18 H18A 0.9800
C18 H18B 0.9800
C18 H18C 0.9800
C19 H19A 0.9800
C19 H19B 0.9800
C19 H19C 0.9800
C20 H20A 0.9800
C20 H20B 0.9800
C20 H20C 0.9800
C21 C25 1.433(2)
C21 C22 1.435(3)
C21 C26 1.506(2)
C22 C23 1.456(2)
C22 C27 1.494(3)
C23 C24 1.412(3)
C23 C28 1.492(3)
C24 C25 1.458(2)
C24 C29 1.491(2)
C25 C30 1.494(3)
C26 H26A 0.9800
C26 H26B 0.9800
C26 H26C 0.9800
C27 H27A 0.9800
C27 H27B 0.9800
C27 H27C 0.9800
C28 H28A 0.9800
C28 H28B 0.9800
C28 H28C 0.9800
C29 H29A 0.9800
C29 H29B 0.9800
C29 H29C 0.9800
C30 H30A 0.9800
C30 H30B 0.9800
C30 H30C 0.9800
S1 O2 1.4289(16)
S1 O1 1.4290(17)
S1 O3 1.4357(19)
S1 C31 1.819(2)
C31 F1 1.315(3)
C31 F2 1.334(3)
C31 F3 1.337(3)
S2 O4 1.4255(19)
S2 O6 1.4327(17)
S2 O5 1.4361(19)
S2 C32 1.808(2)
C32 F4 1.303(3)
C32 F5 1.314(3)
C32 F6 1.322(3)
O1W H1WA 0.941(17)
O1W H1WB 0.941(16)

loop_
_geom_torsion_atom_site_label_1
_geom_torsion_atom_site_label_2
_geom_torsion_atom_site_label_3
_geom_torsion_atom_site_label_4
_geom_torsion
C1 Ir1 Ir2 C6 178.56(7)
C15 Ir1 Ir2 C6 -62.87(10)
C12 Ir1 Ir2 C6 51.00(9)
C11 Ir1 Ir2 C6 70.9(4)
C14 Ir1 Ir2 C6 -27.42(8)
C13 Ir1 Ir2 C6 12.64(7)
C1 Ir1 Ir2 C25 -55.99(8)
C15 Ir1 Ir2 C25 62.58(11)
C12 Ir1 Ir2 C25 176.46(9)
C11 Ir1 Ir2 C25 -163.6(4)
C14 Ir1 Ir2 C25 98.03(9)
C13 Ir1 Ir2 C25 138.09(9)
C1 Ir1 Ir2 C21 -80.4(4)
C15 Ir1 Ir2 C21 38.2(4)
C12 Ir1 Ir2 C21 152.1(4)
C11 Ir1 Ir2 C21 172.0(5)
C14 Ir1 Ir2 C21 73.6(4)
C13 Ir1 Ir2 C21 113.7(4)
C1 Ir1 Ir2 C22 59.51(10)
C15 Ir1 Ir2 C22 178.08(12)
C12 Ir1 Ir2 C22 -68.05(11)
C11 Ir1 Ir2 C22 -48.1(4)
C14 Ir1 Ir2 C22 -146.47(10)
C13 Ir1 Ir2 C22 -106.41(10)
C1 Ir1 Ir2 C24 -16.80(7)
C15 Ir1 Ir2 C24 101.77(10)
C12 Ir1 Ir2 C24 -144.35(9)
C11 Ir1 Ir2 C24 -124.5(4)
C14 Ir1 Ir2 C24 137.22(8)
C13 Ir1 Ir2 C24 177.28(7)
C1 Ir1 Ir2 C23 23.56(7)
C15 Ir1 Ir2 C23 142.13(10)
C12 Ir1 Ir2 C23 -103.99(9)
C11 Ir1 Ir2 C23 -84.1(4)
C14 Ir1 Ir2 C23 177.58(7)
C13 Ir1 Ir2 C23 -142.36(8)
C15 Ir1 C1 N2 -51.16(17)
C12 Ir1 C1 N2 -118.49(16)
C11 Ir1 C1 N2 -87.44(16)
C14 Ir1 C1 N2 -42.6(2)
C13 Ir1 C1 N2 -108.95(19)
Ir2 Ir1 C1 N2 99.03(15)
C15 Ir1 C1 N1 115.66(16)
C12 Ir1 C1 N1 48.33(17)
C11 Ir1 C1 N1 79.39(16)
C14 Ir1 C1 N1 124.23(15)
C13 Ir1 C1 N1 57.9(2)
Ir2 Ir1 C1 N1 -94.15(15)
N2 C1 N1 C2 1.1(2)
Ir1 C1 N1 C2 -168.16(13)
N2 C1 N1 C4 177.00(17)
Ir1 C1 N1 C4 7.7(3)
C1 N1 C2 C3 -0.8(2)
C4 N1 C2 C3 -176.86(18)
N1 C2 C3 N2 0.1(2)
N1 C1 N2 C3 -1.0(2)
Ir1 C1 N2 C3 168.08(14)
N1 C1 N2 C5 178.32(17)
Ir1 C1 N2 C5 -12.6(3)
C2 C3 N2 C1 0.6(2)
C2 C3 N2 C5 -178.82(17)
C25 Ir2 C6 N3 -46.80(18)
C21 Ir2 C6 N3 -78.47(16)
C22 Ir2 C6 N3 -114.72(16)
C24 Ir2 C6 N3 -55.0(2)
C23 Ir2 C6 N3 -123.12(16)
Ir1 Ir2 C6 N3 93.99(16)
C25 Ir2 C6 N4 122.01(16)
C21 Ir2 C6 N4 90.34(16)
C22 Ir2 C6 N4 54.09(17)
C24 Ir2 C6 N4 113.86(18)
C23 Ir2 C6 N4 45.7(2)
Ir1 Ir2 C6 N4 -97.20(16)
N4 C6 N3 C7 0.1(2)
Ir2 C6 N3 C7 170.98(14)
N4 C6 N3 C9 -175.58(17)
Ir2 C6 N3 C9 -4.7(3)
C6 N3 C7 C8 -0.4(2)
C9 N3 C7 C8 175.46(18)
N3 C7 C8 N4 0.5(2)
N3 C6 N4 C8 0.2(2)
Ir2 C6 N4 C8 -170.65(14)
N3 C6 N4 C10 -177.48(17)
Ir2 C6 N4 C10 11.7(3)
C7 C8 N4 C6 -0.4(2)
C7 C8 N4 C10 177.33(18)
C1 Ir1 C11 C12 -130.42(11)
C15 Ir1 C11 C12 117.49(15)
C14 Ir1 C11 C12 79.07(12)
C13 Ir1 C11 C12 38.30(10)
Ir2 Ir1 C11 C12 -22.7(5)
C1 Ir1 C11 C15 112.09(11)
C12 Ir1 C11 C15 -117.49(15)
C14 Ir1 C11 C15 -38.42(11)
C13 Ir1 C11 C15 -79.19(12)
Ir2 Ir1 C11 C15 -140.2(4)
C1 Ir1 C11 C16 -8.65(17)
C15 Ir1 C11 C16 -120.7(2)
C12 Ir1 C11 C16 121.8(2)
C14 Ir1 C11 C16 -159.16(19)
C13 Ir1 C11 C16 160.07(19)
Ir2 Ir1 C11 C16 99.1(4)
C15 C11 C12 C13 -3.4(2)
C16 C11 C12 C13 174.90(18)
Ir1 C11 C12 C13 -64.90(12)
C15 C11 C12 C17 -175.50(18)
C16 C11 C12 C17 2.8(3)
Ir1 C11 C12 C17 123.02(19)
C15 C11 C12 Ir1 61.48(13)
C16 C11 C12 Ir1 -120.20(19)
C1 Ir1 C12 C11 56.51(12)
C15 Ir1 C12 C11 -37.75(11)
C14 Ir1 C12 C11 -80.62(12)
C13 Ir1 C12 C11 -116.14(15)
Ir2 Ir1 C12 C11 176.27(8)
C1 Ir1 C12 C13 172.64(10)
C15 Ir1 C12 C13 78.39(11)
C11 Ir1 C12 C13 116.14(15)
C14 Ir1 C12 C13 35.52(10)
Ir2 Ir1 C12 C13 -67.59(12)
C1 Ir1 C12 C17 -65.73(19)
C15 Ir1 C12 C17 -159.98(19)
C11 Ir1 C12 C17 -122.2(2)
C14 Ir1 C12 C17 157.1(2)
C13 Ir1 C12 C17 121.6(2)
Ir2 Ir1 C12 C17 54.0(2)
C11 C12 C13 C14 2.7(2)
C17 C12 C13 C14 174.94(18)
Ir1 C12 C13 C14 -60.45(13)
C11 C12 C13 C18 -168.14(18)
C17 C12 C13 C18 4.1(3)
Ir1 C12 C13 C18 128.75(19)
C11 C12 C13 Ir1 63.11(12)
C17 C12 C13 Ir1 -124.61(19)
C1 Ir1 C13 C14 104.91(16)
C15 Ir1 C13 C14 37.44(11)
C12 Ir1 C13 C14 119.12(15)
C11 Ir1 C13 C14 80.65(12)
Ir2 Ir1 C13 C14 -105.81(10)
C1 Ir1 C13 C12 -14.2(2)
C15 Ir1 C13 C12 -81.69(12)
C11 Ir1 C13 C12 -38.47(10)
C14 Ir1 C13 C12 -119.12(15)
Ir2 Ir1 C13 C12 135.07(9)
C1 Ir1 C13 C18 -132.1(2)
C15 Ir1 C13 C18 160.4(2)
C12 Ir1 C13 C18 -117.9(2)
C11 Ir1 C13 C18 -156.4(2)
C14 Ir1 C13 C18 123.0(2)
Ir2 Ir1 C13 C18 17.2(2)
C12 C13 C14 C15 -0.8(2)
C18 C13 C14 C15 169.74(18)
Ir1 C13 C14 C15 -59.42(13)
C12 C13 C14 C19 -177.02(18)
C18 C13 C14 C19 -6.4(3)
Ir1 C13 C14 C19 124.4(2)
C12 C13 C14 Ir1 58.57(12)
C18 C13 C14 Ir1 -130.8(2)
C1 Ir1 C14 C13 -132.48(12)
C15 Ir1 C14 C13 -118.94(15)
C12 Ir1 C14 C13 -37.27(10)
C11 Ir1 C14 C13 -80.36(11)
Ir2 Ir1 C14 C13 92.12(10)
C1 Ir1 C14 C15 -13.53(16)
C12 Ir1 C14 C15 81.67(12)
C11 Ir1 C14 C15 38.58(10)
C13 Ir1 C14 C15 118.94(15)
Ir2 Ir1 C14 C15 -148.93(9)
C1 Ir1 C14 C19 103.7(2)
C15 Ir1 C14 C19 117.3(2)
C12 Ir1 C14 C19 -161.1(2)
C11 Ir1 C14 C19 155.8(2)
C13 Ir1 C14 C19 -123.8(2)
Ir2 Ir1 C14 C19 -31.7(2)
C12 C11 C15 C14 2.9(2)
C16 C11 C15 C14 -175.45(18)
Ir1 C11 C15 C14 64.46(12)
C12 C11 C15 C20 169.68(18)
C16 C11 C15 C20 -8.7(3)
Ir1 C11 C15 C20 -128.8(2)
C12 C11 C15 Ir1 -61.56(12)
C16 C11 C15 Ir1 120.09(19)
C13 C14 C15 C11 -1.3(2)
C19 C14 C15 C11 175.05(18)
Ir1 C14 C15 C11 -63.05(12)
C13 C14 C15 C20 -168.41(18)
C19 C14 C15 C20 7.9(3)
Ir1 C14 C15 C20 129.81(19)
C13 C14 C15 Ir1 61.78(13)
C19 C14 C15 Ir1 -121.90(18)
C1 Ir1 C15 C11 -72.65(12)
C12 Ir1 C15 C11 37.66(10)
C14 Ir1 C15 C11 116.00(15)
C13 Ir1 C15 C11 80.42(11)
Ir2 Ir1 C15 C11 172.09(8)
C1 Ir1 C15 C14 171.35(10)
C12 Ir1 C15 C14 -78.34(11)
C11 Ir1 C15 C14 -116.00(15)
C13 Ir1 C15 C14 -35.58(10)
Ir2 Ir1 C15 C14 56.09(14)
C1 Ir1 C15 C20 49.9(2)
C12 Ir1 C15 C20 160.2(2)
C11 Ir1 C15 C20 122.5(2)
C14 Ir1 C15 C20 -121.5(2)
C13 Ir1 C15 C20 -157.1(2)
Ir2 Ir1 C15 C20 -65.4(2)
C6 Ir2 C21 C25 129.24(11)
C22 Ir2 C21 C25 -118.21(15)
C24 Ir2 C21 C25 -38.62(10)
C23 Ir2 C21 C25 -79.63(11)
Ir1 Ir2 C21 C25 28.2(4)
C6 Ir2 C21 C22 -112.55(11)
C25 Ir2 C21 C22 118.21(15)
C24 Ir2 C21 C22 79.59(11)
C23 Ir2 C21 C22 38.58(10)
Ir1 Ir2 C21 C22 146.4(3)
C6 Ir2 C21 C26 7.93(16)
C25 Ir2 C21 C26 -121.3(2)
C22 Ir2 C21 C26 120.5(2)
C24 Ir2 C21 C26 -159.93(18)
C23 Ir2 C21 C26 159.06(18)
Ir1 Ir2 C21 C26 -93.1(4)
C25 C21 C22 C23 -3.7(2)
C26 C21 C22 C23 174.94(17)
Ir2 C21 C22 C23 -64.84(12)
C25 C21 C22 C27 -171.54(17)
C26 C21 C22 C27 7.0(3)
Ir2 C21 C22 C27 127.27(19)
C25 C21 C22 Ir2 61.18(12)
C26 C21 C22 Ir2 -120.23(18)
C6 Ir2 C22 C21 72.56(11)
C25 Ir2 C22 C21 -37.32(10)
C24 Ir2 C22 C21 -80.30(11)
C23 Ir2 C22 C21 -115.77(15)
Ir1 Ir2 C22 C21 -172.02(8)
C6 Ir2 C22 C23 -171.67(10)
C25 Ir2 C22 C23 78.45(11)
C21 Ir2 C22 C23 115.77(15)
C24 Ir2 C22 C23 35.48(10)
Ir1 Ir2 C22 C23 -56.24(14)
C6 Ir2 C22 C27 -49.37(18)
C25 Ir2 C22 C27 -159.25(19)
C21 Ir2 C22 C27 -121.9(2)
C24 Ir2 C22 C27 157.78(19)
C23 Ir2 C22 C27 122.3(2)
Ir1 Ir2 C22 C27 66.1(2)
C21 C22 C23 C24 2.5(2)
C27 C22 C23 C24 170.64(17)
Ir2 C22 C23 C24 -60.49(13)
C21 C22 C23 C28 -173.52(17)
C27 C22 C23 C28 -5.4(3)
Ir2 C22 C23 C28 123.45(18)
C21 C22 C23 Ir2 63.03(12)
C27 C22 C23 Ir2 -128.87(18)
C6 Ir2 C23 C24 132.64(12)
C25 Ir2 C23 C24 37.61(10)
C21 Ir2 C23 C24 80.75(11)
C22 Ir2 C23 C24 119.43(15)
Ir1 Ir2 C23 C24 -90.91(10)
C6 Ir2 C23 C22 13.21(17)
C25 Ir2 C23 C22 -81.82(11)
C21 Ir2 C23 C22 -38.68(10)
C24 Ir2 C23 C22 -119.43(15)
Ir1 Ir2 C23 C22 149.67(9)
C6 Ir2 C23 C28 -104.25(18)
C25 Ir2 C23 C28 160.72(19)
C21 Ir2 C23 C28 -156.14(19)
C22 Ir2 C23 C28 -117.5(2)
C24 Ir2 C23 C28 123.1(2)
Ir1 Ir2 C23 C28 32.21(18)
C22 C23 C24 C25 -0.5(2)
C28 C23 C24 C25 175.47(18)
Ir2 C23 C24 C25 -58.98(12)
C22 C23 C24 C29 -173.20(17)
C28 C23 C24 C29 2.7(3)
Ir2 C23 C24 C29 128.28(19)
C22 C23 C24 Ir2 58.53(12)
C28 C23 C24 Ir2 -125.55(19)
C6 Ir2 C24 C23 -106.70(16)
C25 Ir2 C24 C23 -118.75(14)
C21 Ir2 C24 C23 -80.20(11)
C22 Ir2 C24 C23 -37.12(10)
Ir1 Ir2 C24 C23 107.49(9)
C6 Ir2 C24 C25 12.06(19)
C21 Ir2 C24 C25 38.56(10)
C22 Ir2 C24 C25 81.64(11)
C23 Ir2 C24 C25 118.75(14)
Ir1 Ir2 C24 C25 -133.76(9)
C6 Ir2 C24 C29 129.46(18)
C25 Ir2 C24 C29 117.4(2)
C21 Ir2 C24 C29 155.96(19)
C22 Ir2 C24 C29 -160.96(19)
C23 Ir2 C24 C29 -123.8(2)
Ir1 Ir2 C24 C29 -16.35(18)
C22 C21 C25 C24 3.4(2)
C26 C21 C25 C24 -175.20(17)
Ir2 C21 C25 C24 64.70(12)
C22 C21 C25 C30 175.13(18)
C26 C21 C25 C30 -3.4(3)
Ir2 C21 C25 C30 -123.54(19)
C22 C21 C25 Ir2 -61.32(12)
C26 C21 C25 Ir2 120.10(18)
C23 C24 C25 C21 -1.8(2)
C29 C24 C25 C21 171.17(17)
Ir2 C24 C25 C21 -63.14(12)
C23 C24 C25 C30 -173.86(17)
C29 C24 C25 C30 -0.9(3)
Ir2 C24 C25 C30 124.80(18)
C23 C24 C25 Ir2 61.34(13)
C29 C24 C25 Ir2 -125.68(17)
C6 Ir2 C25 C21 -57.90(12)
C22 Ir2 C25 C21 37.32(10)
C24 Ir2 C25 C21 115.91(15)
C23 Ir2 C25 C21 80.13(11)
Ir1 Ir2 C25 C21 -174.89(8)
C6 Ir2 C25 C24 -173.82(10)
C21 Ir2 C25 C24 -115.91(15)
C22 Ir2 C25 C24 -78.59(11)
C23 Ir2 C25 C24 -35.79(10)
Ir1 Ir2 C25 C24 69.20(11)
C6 Ir2 C25 C30 65.18(17)
C21 Ir2 C25 C30 123.1(2)
C22 Ir2 C25 C30 160.41(18)
C24 Ir2 C25 C30 -121.0(2)
C23 Ir2 C25 C30 -156.79(18)
Ir1 Ir2 C25 C30 -51.81(18)
O2 S1 C31 F1 -57.3(2)
O1 S1 C31 F1 63.9(2)
O3 S1 C31 F1 -176.30(18)
O2 S1 C31 F2 64.0(2)
O1 S1 C31 F2 -174.82(18)
O3 S1 C31 F2 -55.0(2)
O2 S1 C31 F3 -176.92(18)
O1 S1 C31 F3 -55.8(2)
O3 S1 C31 F3 64.1(2)
O4 S2 C32 F4 55.9(2)
O6 S2 C32 F4 177.95(18)
O5 S2 C32 F4 -63.3(2)
O4 S2 C32 F5 178.7(2)
O6 S2 C32 F5 -59.2(2)
O5 S2 C32 F5 59.5(2)
O4 S2 C32 F6 -63.8(2)
O6 S2 C32 F6 58.2(2)
O5 S2 C32 F6 176.9(2)
